data_1553738
loop_
_publ_author_name
'Pal, Kuntal'
'Volla, Chandra M. R.'

_publ_section_title
;
 Rhodium-catalyzed denitrogenative transannulation of
 1,2,3-triazolyl-carbamates: efficient access to 4-aminooxazolidinones
;
_journal_issue 7
_journal_name_full 'Organic Chemistry Frontiers'
_journal_page_first 1380
_journal_paper_doi 10.1039/C7QO00101K
_journal_volume 4
_journal_year 2017
_chemical_formula_moiety 'C17 H13 Br N2 O4 S'
_chemical_formula_sum 'C17 H13 Br N2 O4 S'
_chemical_formula_weight 421.26
_chemical_name_systematic N-(3-(4-bromophenyl)-5-methylene-2-oxooxazolidin-4-yl)-4-methylbenzenesulfonamide
_space_group_crystal_system monoclinic
_space_group_IT_number 14
_space_group_name_Hall '-P 2ybc'
_space_group_name_H-M_alt 'P 1 21/c 1'
_atom_sites_solution_hydrogens mixed
_atom_sites_solution_primary direct
_audit_block_doi 10.5517/ccdc.csd.cc1m6dmv
_audit_creation_date 2016-03-30
_audit_creation_method
;
Olex2 1.2
(compiled 2015.01.26 svn.r3150 for OlexSys, GUI svn.r4998)
;
_audit_update_record
;
2016-07-25 deposited with the CCDC.
2017-04-17 downloaded from the CCDC.
;
_cell_angle_alpha 90
_cell_angle_beta 114.033(6)
_cell_angle_gamma 90
_cell_formula_units_Z 4
_cell_length_a 17.5147(10)
_cell_length_b 7.024(3)
_cell_length_c 15.730(9)
_cell_measurement_reflns_used 4577
_cell_measurement_temperature 150
_cell_measurement_theta_max 29.0
_cell_measurement_theta_min 3.2
_cell_volume 1767.4(13)
_computing_cell_refinement
;
CrystalClear-SM Expert 2.1 b28 (Rigaku, 2013)
;
_computing_data_collection
;
CrystalClear-SM Expert 2.1 b28 (Rigaku, 2013)
;
_computing_data_reduction
;
CrystalClear-SM Expert 2.1 b28 (Rigaku, 2013)
;
_computing_molecular_graphics 'Olex2 (Dolomanov et al., 2009)'
_computing_publication_material 'Olex2 (Dolomanov et al., 2009)'
_computing_structure_refinement 'ShelXL (Sheldrick, 2008)'
_computing_structure_solution 'ShelXT (Sheldrick, 2015)'
_diffrn_ambient_temperature 150
_diffrn_detector CCD
_diffrn_detector_area_resol_mean 28.5714
_diffrn_measured_fraction_theta_full 0.998
_diffrn_measured_fraction_theta_max 0.998
_diffrn_measurement_details
;
scan:
	Number of images: 360
	           Slice: -110.0000 - 70.0000
	     Image width: 0.5000
	        Exp time: 16.0000
	   Rotation axis: Omega
	           Omega: 0.0000
	           Kappa: 0.0000
	             Phi: 108.0000
	             XTD: 45.2501
	          2theta: -19.8241
scan:
	Number of images: 115
	           Slice: -52.5000 - 5.0000
	     Image width: 0.5000
	        Exp time: 16.0000
	   Rotation axis: Omega
	           Omega: 0.0000
	           Kappa: -72.0000
	             Phi: 36.0000
	             XTD: 45.2501
	          2theta: -19.8241
scan:
	Number of images: 61
	           Slice: -59.0000 - -28.5000
	     Image width: 0.5000
	        Exp time: 16.0000
	   Rotation axis: Omega
	           Omega: 0.0000
	           Kappa: 72.0000
	             Phi: -180.0000
	             XTD: 45.2501
	          2theta: -19.8241
scan:
	Number of images: 258
	           Slice: -59.0000 - 70.0000
	     Image width: 0.5000
	        Exp time: 16.0000
	   Rotation axis: Omega
	           Omega: 0.0000
	           Kappa: 72.0000
	             Phi: -36.0000
	             XTD: 45.2501
	          2theta: -19.8241
scan:
	Number of images: 140
	           Slice: -52.5000 - 17.5000
	     Image width: 0.5000
	        Exp time: 16.0000
	   Rotation axis: Omega
	           Omega: 0.0000
	           Kappa: -72.0000
	             Phi: -180.0000
	             XTD: 45.2501
	          2theta: -19.8241
scan:
	Number of images: 162
	           Slice: -74.0000 - 7.0000
	     Image width: 0.5000
	        Exp time: 16.0000
	   Rotation axis: Omega
	           Omega: 0.0000
	           Kappa: 0.0000
	             Phi: -180.0000
	             XTD: 45.2501
	          2theta: -19.8241
;
_diffrn_measurement_device
;
AFC12 (Right): Kappa 3 circle
;
_diffrn_measurement_device_type
;
Rigaku Saturn724+ (4x4 bin mode)
;
_diffrn_measurement_method 'profile data from \w-scans'
_diffrn_measurement_specimen_support Fiber
_diffrn_orient_matrix_type XPlain
_diffrn_orient_matrix_UB_11 -0.005541
_diffrn_orient_matrix_UB_12 -0.061942
_diffrn_orient_matrix_UB_13 -0.006363
_diffrn_orient_matrix_UB_21 0.139167
_diffrn_orient_matrix_UB_22 -0.009520
_diffrn_orient_matrix_UB_23 -0.028524
_diffrn_orient_matrix_UB_31 0.009674
_diffrn_orient_matrix_UB_32 -0.035541
_diffrn_orient_matrix_UB_33 0.059060
_diffrn_radiation_monochromator Confocal
_diffrn_radiation_type MoK\a
_diffrn_radiation_wavelength 0.7107
_diffrn_reflns_av_R_equivalents 0.0589
_diffrn_reflns_av_unetI/netI 0.0400
_diffrn_reflns_Laue_measured_fraction_full 0.998
_diffrn_reflns_Laue_measured_fraction_max 0.998
_diffrn_reflns_limit_h_max 20
_diffrn_reflns_limit_h_min -19
_diffrn_reflns_limit_k_max 8
_diffrn_reflns_limit_k_min -8
_diffrn_reflns_limit_l_max 14
_diffrn_reflns_limit_l_min -18
_diffrn_reflns_number 16836
_diffrn_reflns_point_group_measured_fraction_full 0.998
_diffrn_reflns_point_group_measured_fraction_max 0.998
_diffrn_reflns_theta_full 25.000
_diffrn_reflns_theta_max 25.000
_diffrn_reflns_theta_min 3.167
_diffrn_source MicroMax003_Mo
_diffrn_source_current 0.6
_diffrn_source_power 0.0
_diffrn_source_voltage 50.0
_exptl_absorpt_coefficient_mu 2.468
_exptl_absorpt_correction_T_max 0.930
_exptl_absorpt_correction_T_min 0.802
_exptl_absorpt_correction_type numerical
_exptl_crystal_colour Colorless
_exptl_crystal_density_diffrn 1.583
_exptl_crystal_description Prism
_exptl_crystal_F_000 848
_exptl_crystal_recrystallization_method 'Re-crystallisation from solvent: 1:1 mixture of chloroform and acetone'
_exptl_crystal_size_max 0.21
_exptl_crystal_size_mid 0.17
_exptl_crystal_size_min 0.04
_refine_diff_density_max 0.827
_refine_diff_density_min -0.407
_refine_diff_density_rms 0.073
_refine_ls_extinction_method none
_refine_ls_goodness_of_fit_ref 1.091
_refine_ls_hydrogen_treatment constr
_refine_ls_matrix_type full
_refine_ls_number_parameters 227
_refine_ls_number_reflns 3113
_refine_ls_number_restraints 0
_refine_ls_restrained_S_all 1.091
_refine_ls_R_factor_all 0.0547
_refine_ls_R_factor_gt 0.0451
_refine_ls_shift/su_max 0.001
_refine_ls_shift/su_mean 0.000
_refine_ls_structure_factor_coef Fsqd
_refine_ls_weighting_details 'w=1/[\s^2^(Fo^2^)+(0.0451P)^2^+1.5376P] where P=(Fo^2^+2Fc^2^)/3'
_refine_ls_weighting_scheme calc
_refine_ls_wR_factor_gt 0.0991
_refine_ls_wR_factor_ref 0.1046
_reflns_Friedel_coverage 0.000
_reflns_number_gt 2673
_reflns_number_total 3113
_reflns_shell_number_unique_all 5047
_reflns_threshold_expression 'I > 2\s(I)'
_cod_data_source_file c7qo00101k2.cif
_cod_data_source_block shelxl
_cod_depositor_comments
;
The following automatic conversions were performed:

data item '_exptl_absorpt_correction_type' value 'Numerical' was
changed to 'numerical' in accordance with the
/home/saulius/struct/COD-crude-data/automatic-downloads/DataCite-retrospective/RSC/depositions/lib/dictionaries/cif_core.dic
dictionary named 'cif_core.dic' version 2.4.2 last updated on
2011-04-26.

Automatic conversion script
Id: cif_fix_values 6909 2019-04-08 15:41:33Z antanas 
;
_cod_database_code 1553738
_shelx_space_group_comment
;
The symmetry employed for this shelxl refinement is uniquely defined
by the following loop, which should always be used as a source of
symmetry information in preference to the above space-group names.
They are only intended as comments.
;
_olex2_refinement_description
;
1. Fixed Uiso
 At 1.2 times of:
  All C(H) groups, All N(H) groups
 At 1.5 times of:
  All C(H,H,H) groups
2.a Riding coordinates:
 N008(H008)
2.b Ternary CH refined with riding coordinates:
 C009(H009)
2.c Aromatic/amide H refined with riding coordinates:
 C00E(H00E), C00F(H00F), C00G(H00G), C00H(H00H), C00K(H00K), C00L(H00L),
 C00M(H00M), C00N(H00N)
2.d Idealised Me refined as rotating group:
 C00P(H00A,H00B,H00C)
;
_shelx_shelxl_version_number 2014/7
_olex2_submission_special_instructions 'No special instructions were received'

loop_
_space_group_symop_operation_xyz
'x, y, z'
'-x, y+1/2, -z+1/2'
'-x, -y, -z'
'x, -y-1/2, z-1/2'

loop_
_atom_site_label
_atom_site_type_symbol
_atom_site_fract_x
_atom_site_fract_y
_atom_site_fract_z
_atom_site_U_iso_or_equiv
_atom_site_adp_type
_atom_site_occupancy
_atom_site_site_symmetry_order
_atom_site_calc_flag
_atom_site_refinement_flags_posn
Br01 Br 0.88081(3) 0.33952(7) 0.67400(3) 0.05221(19) Uani 1 1 d .
S002 S 0.69961(5) 0.68582(11) 0.19456(6) 0.0201(2) Uani 1 1 d .
O003 O 0.51339(13) 0.1352(3) 0.15672(16) 0.0256(5) Uani 1 1 d .
O004 O 0.65918(14) 0.8693(3) 0.17125(17) 0.0299(6) Uani 1 1 d .
O005 O 0.73920(14) 0.6048(3) 0.13885(16) 0.0281(5) Uani 1 1 d .
O006 O 0.53573(14) 0.0498(3) 0.30325(18) 0.0315(6) Uani 1 1 d .
N007 N 0.62855(15) 0.2438(4) 0.27177(18) 0.0191(6) Uani 1 1 d .
N008 N 0.62659(15) 0.5412(3) 0.19195(18) 0.0191(6) Uani 1 1 d .
H008 H 0.6109 0.5725 0.2352 0.023 Uiso 1 1 d R
C009 C 0.63151(18) 0.3348(4) 0.1897(2) 0.0182(7) Uani 1 1 d .
H009 H 0.6819 0.2957 0.1817 0.022 Uiso 1 1 calc R
C00A C 0.55389(19) 0.2480(4) 0.1137(2) 0.0213(7) Uani 1 1 d .
C00B C 0.68871(18) 0.2731(4) 0.3655(2) 0.0189(7) Uani 1 1 d .
C00C C 0.7762(2) 0.7006(4) 0.3103(2) 0.0200(7) Uani 1 1 d .
C00D C 0.55863(19) 0.1366(4) 0.2512(2) 0.0228(7) Uani 1 1 d .
C00E C 0.7522(2) 0.7502(4) 0.3821(2) 0.0245(7) Uani 1 1 d .
H00E H 0.6961 0.7677 0.3699 0.029 Uiso 1 1 calc R
C00F C 0.7204(2) 0.3701(5) 0.5236(3) 0.0297(8) Uani 1 1 d .
H00F H 0.7035 0.4190 0.5681 0.036 Uiso 1 1 calc R
C00G C 0.8293(2) 0.2488(5) 0.4812(3) 0.0306(9) Uani 1 1 d .
H00G H 0.8853 0.2185 0.4980 0.037 Uiso 1 1 calc R
C00H C 0.6633(2) 0.3487(4) 0.4312(2) 0.0231(7) Uani 1 1 d .
H00H H 0.6080 0.3855 0.4136 0.028 Uiso 1 1 calc R
C00I C 0.5241(2) 0.2697(5) 0.0223(2) 0.0277(8) Uani 1 1 d .
C00J C 0.8024(2) 0.3170(5) 0.5475(2) 0.0281(8) Uani 1 1 d .
C00K C 0.77189(19) 0.2266(4) 0.3902(2) 0.0235(7) Uani 1 1 d .
H00K H 0.7891 0.1804 0.3454 0.028 Uiso 1 1 calc R
C00L C 0.8597(2) 0.6729(5) 0.3279(3) 0.0290(8) Uani 1 1 d .
H00L H 0.8755 0.6380 0.2804 0.035 Uiso 1 1 calc R
C00M C 0.8132(2) 0.7728(5) 0.4715(3) 0.0308(8) Uani 1 1 d .
H00M H 0.7973 0.8030 0.5196 0.037 Uiso 1 1 calc R
C00N C 0.9197(2) 0.6987(5) 0.4189(3) 0.0372(9) Uani 1 1 d .
H00N H 0.9758 0.6802 0.4314 0.045 Uiso 1 1 calc R
C00O C 0.8978(2) 0.7510(5) 0.4909(3) 0.0343(9) Uani 1 1 d .
C00P C 0.9649(3) 0.7850(7) 0.5888(3) 0.0541(12) Uani 1 1 d .
H00A H 1.0009 0.8867 0.5872 0.081 Uiso 1 1 calc GR
H00B H 0.9972 0.6711 0.6109 0.081 Uiso 1 1 calc GR
H00C H 0.9387 0.8185 0.6298 0.081 Uiso 1 1 calc GR

loop_
_atom_site_aniso_label
_atom_site_aniso_U_11
_atom_site_aniso_U_22
_atom_site_aniso_U_33
_atom_site_aniso_U_23
_atom_site_aniso_U_13
_atom_site_aniso_U_12
Br01 0.0475(3) 0.0711(3) 0.0194(2) 0.0016(2) -0.00551(18) -0.0158(2)
S002 0.0217(4) 0.0221(4) 0.0154(4) 0.0022(3) 0.0063(3) -0.0030(3)
O003 0.0183(11) 0.0298(12) 0.0236(13) -0.0008(10) 0.0032(10) -0.0052(9)
O004 0.0301(13) 0.0238(12) 0.0293(14) 0.0074(10) 0.0054(11) -0.0014(10)
O005 0.0286(12) 0.0383(13) 0.0208(13) -0.0025(11) 0.0136(11) -0.0066(10)
O006 0.0239(12) 0.0360(13) 0.0341(15) 0.0088(12) 0.0115(11) -0.0066(10)
N007 0.0169(13) 0.0230(14) 0.0152(14) 0.0015(11) 0.0045(11) -0.0043(11)
N008 0.0207(13) 0.0205(13) 0.0167(14) -0.0025(11) 0.0082(11) -0.0005(11)
C009 0.0168(15) 0.0208(16) 0.0142(16) 0.0004(13) 0.0035(13) 0.0019(12)
C00A 0.0168(15) 0.0210(16) 0.0237(19) -0.0018(14) 0.0058(14) 0.0014(13)
C00B 0.0187(15) 0.0181(15) 0.0165(17) 0.0024(13) 0.0036(13) -0.0024(12)
C00C 0.0237(16) 0.0183(16) 0.0174(17) 0.0005(13) 0.0077(14) -0.0044(13)
C00D 0.0203(16) 0.0236(17) 0.0206(18) 0.0029(15) 0.0043(14) 0.0009(13)
C00E 0.0262(17) 0.0242(17) 0.0216(19) 0.0003(15) 0.0080(15) -0.0002(14)
C00F 0.039(2) 0.0322(19) 0.0216(19) 0.0038(16) 0.0159(16) -0.0028(15)
C00G 0.0177(16) 0.0315(19) 0.035(2) 0.0040(17) 0.0029(15) -0.0006(14)
C00H 0.0223(16) 0.0249(17) 0.0221(18) 0.0061(14) 0.0090(14) 0.0006(13)
C00I 0.0289(18) 0.0283(18) 0.0193(19) -0.0022(15) 0.0031(15) 0.0122(14)
C00J 0.0308(18) 0.0278(18) 0.0178(18) 0.0039(15) 0.0018(15) -0.0084(14)
C00K 0.0199(16) 0.0265(17) 0.0232(19) -0.0003(15) 0.0079(14) -0.0014(13)
C00L 0.0207(17) 0.042(2) 0.024(2) -0.0032(16) 0.0087(15) -0.0040(15)
C00M 0.044(2) 0.0283(18) 0.0216(19) -0.0006(16) 0.0144(17) -0.0054(16)
C00N 0.0207(17) 0.050(2) 0.035(2) -0.0002(19) 0.0045(16) -0.0090(16)
C00O 0.034(2) 0.033(2) 0.025(2) -0.0009(16) 0.0007(17) -0.0127(16)
C00P 0.054(3) 0.057(3) 0.030(2) -0.002(2) -0.004(2) -0.018(2)

loop_
_atom_type_symbol
_atom_type_description
_atom_type_scat_dispersion_real
_atom_type_scat_dispersion_imag
_atom_type_scat_source
C C 0.0033 0.0016 'International Tables Vol C Tables 4.2.6.8 and 6.1.1.4'
H H 0.0000 0.0000 'International Tables Vol C Tables 4.2.6.8 and 6.1.1.4'
Br Br -0.2901 2.4595 'International Tables Vol C Tables 4.2.6.8 and 6.1.1.4'
N N 0.0061 0.0033 'International Tables Vol C Tables 4.2.6.8 and 6.1.1.4'
O O 0.0106 0.0060 'International Tables Vol C Tables 4.2.6.8 and 6.1.1.4'
S S 0.1246 0.1234 'International Tables Vol C Tables 4.2.6.8 and 6.1.1.4'

loop_
_geom_angle_atom_site_label_1
_geom_angle_atom_site_label_2
_geom_angle_atom_site_label_3
_geom_angle
O004 S002 N008 104.63(13)
O004 S002 C00C 107.25(14)
O005 S002 O004 120.44(15)
O005 S002 N008 107.94(14)
O005 S002 C00C 107.37(15)
N008 S002 C00C 108.80(14)
C00D O003 C00A 109.6(2)
C00B N007 C009 124.8(2)
C00D N007 C009 112.6(3)
C00D N007 C00B 122.5(3)
S002 N008 H008 108.8
C009 N008 S002 124.9(2)
C009 N008 H008 108.4
N007 C009 H009 110.4
N007 C009 C00A 100.2(2)
N008 C009 N007 113.0(3)
N008 C009 H009 110.4
N008 C009 C00A 112.0(2)
C00A C009 H009 110.4
O003 C00A C009 108.1(3)
C00I C00A O003 122.3(3)
C00I C00A C009 129.6(3)
C00H C00B N007 119.8(3)
C00K C00B N007 120.1(3)
C00K C00B C00H 120.1(3)
C00E C00C S002 119.6(2)
C00L C00C S002 119.5(3)
C00L C00C C00E 120.8(3)
O006 C00D O003 121.7(3)
O006 C00D N007 129.1(3)
N007 C00D O003 109.2(3)
C00C C00E H00E 120.4
C00M C00E C00C 119.2(3)
C00M C00E H00E 120.4
C00H C00F H00F 120.7
C00J C00F H00F 120.7
C00J C00F C00H 118.6(3)
C00J C00G H00G 120.4
C00K C00G H00G 120.4
C00K C00G C00J 119.3(3)
C00B C00H C00F 120.4(3)
C00B C00H H00H 119.8
C00F C00H H00H 119.8
C00F C00J Br01 119.3(3)
C00F C00J C00G 121.4(3)
C00G C00J Br01 119.3(3)
C00B C00K H00K 120.0
C00G C00K C00B 120.1(3)
C00G C00K H00K 120.0
C00C C00L H00L 120.8
C00C C00L C00N 118.5(3)
C00N C00L H00L 120.8
C00E C00M H00M 119.4
C00E C00M C00O 121.3(4)
C00O C00M H00M 119.4
C00L C00N H00N 119.1
C00O C00N C00L 121.9(3)
C00O C00N H00N 119.1
C00M C00O C00P 121.0(4)
C00N C00O C00M 118.3(3)
C00N C00O C00P 120.7(4)
C00O C00P H00A 109.5
C00O C00P H00B 109.5
C00O C00P H00C 109.5
H00A C00P H00B 109.5
H00A C00P H00C 109.5
H00B C00P H00C 109.5

loop_
_geom_bond_atom_site_label_1
_geom_bond_atom_site_label_2
_geom_bond_distance
Br01 C00J 1.909(3)
S002 O004 1.444(2)
S002 O005 1.438(3)
S002 N008 1.621(3)
S002 C00C 1.771(3)
O003 C00A 1.407(4)
O003 C00D 1.370(4)
O006 C00D 1.213(4)
N007 C009 1.461(4)
N007 C00B 1.436(4)
N007 C00D 1.360(4)
N008 H008 0.8600
N008 C009 1.453(4)
C009 H009 0.9800
C009 C00A 1.525(4)
C00A C00I 1.323(5)
C00B C00H 1.386(5)
C00B C00K 1.386(4)
C00C C00E 1.399(5)
C00C C00L 1.388(5)
C00E H00E 0.9300
C00E C00M 1.386(5)
C00F H00F 0.9300
C00F C00H 1.397(5)
C00F C00J 1.379(5)
C00G H00G 0.9300
C00G C00J 1.393(5)
C00G C00K 1.383(5)
C00H H00H 0.9300
C00K H00K 0.9300
C00L H00L 0.9300
C00L C00N 1.400(5)
C00M H00M 0.9300
C00M C00O 1.394(5)
C00N H00N 0.9300
C00N C00O 1.385(6)
C00O C00P 1.529(5)
C00P H00A 0.9600
C00P H00B 0.9600
C00P H00C 0.9600

loop_
_geom_torsion_atom_site_label_1
_geom_torsion_atom_site_label_2
_geom_torsion_atom_site_label_3
_geom_torsion_atom_site_label_4
_geom_torsion
S002 N008 C009 N007 116.8(3)
S002 N008 C009 C00A -130.9(3)
S002 C00C C00E C00M -176.1(2)
S002 C00C C00L C00N 175.5(3)
O004 S002 N008 C009 165.1(3)
O004 S002 C00C C00E 57.9(3)
O004 S002 C00C C00L -118.6(3)
O005 S002 N008 C009 35.7(3)
O005 S002 C00C C00E -171.3(2)
O005 S002 C00C C00L 12.2(3)
N007 C009 C00A O003 4.1(3)
N007 C009 C00A C00I -177.3(3)
N007 C00B C00H C00F 177.1(3)
N007 C00B C00K C00G -177.8(3)
N008 S002 C00C C00E -54.7(3)
N008 S002 C00C C00L 128.7(3)
N008 C009 C00A O003 -116.0(3)
N008 C009 C00A C00I 62.6(4)
C009 N007 C00B C00H 119.0(3)
C009 N007 C00B C00K -60.7(4)
C009 N007 C00D O003 4.1(4)
C009 N007 C00D O006 -176.7(3)
C00A O003 C00D O006 179.6(3)
C00A O003 C00D N007 -1.1(3)
C00B N007 C009 N008 -61.1(4)
C00B N007 C009 C00A 179.5(3)
C00B N007 C00D O003 179.8(3)
C00B N007 C00D O006 -1.0(5)
C00C S002 N008 C009 -80.5(3)
C00C C00E C00M C00O 1.4(5)
C00C C00L C00N C00O -0.1(5)
C00D O003 C00A C009 -2.1(3)
C00D O003 C00A C00I 179.2(3)
C00D N007 C009 N008 114.4(3)
C00D N007 C009 C00A -5.0(3)
C00D N007 C00B C00H -56.2(4)
C00D N007 C00B C00K 124.1(3)
C00E C00C C00L C00N -1.0(5)
C00E C00M C00O C00N -2.5(5)
C00E C00M C00O C00P 177.2(3)
C00H C00B C00K C00G 2.5(5)
C00H C00F C00J Br01 -178.6(2)
C00H C00F C00J C00G 1.9(5)
C00J C00F C00H C00B 1.0(5)
C00J C00G C00K C00B 0.4(5)
C00K C00B C00H C00F -3.2(5)
C00K C00G C00J Br01 177.9(2)
C00K C00G C00J C00F -2.6(5)
C00L C00C C00E C00M 0.4(5)
C00L C00N C00O C00M 1.8(6)
C00L C00N C00O C00P -177.8(4)
